data_7241282
loop_
_publ_author_name
'Zhang, Yujuan'
'Gao, Lingling'
'Zhou, Wendi'
'Wei, Xiao-Qin'
'Hu, Tuoping'

_publ_section_title
;
 Synthesis and magnetic properties of Two Mn-based coordination polymers
 constructed by mixed-ligand strategy
;
_journal_name_full CrystEngComm
_journal_paper_doi 10.1039/D0CE01178A
_journal_year 2020
_chemical_formula_moiety 'C29 H26 Mn2 N2 O13, H2 O'
_chemical_formula_sum 'C29 H28 Mn2 N2 O14'
_chemical_formula_weight 738.41
_space_group_crystal_system monoclinic
_space_group_IT_number 14
_space_group_name_Hall '-P 2yn'
_space_group_name_H-M_alt 'P 1 21/n 1'
_atom_sites_solution_hydrogens mixed
_audit_creation_date 2018-02-07
_audit_creation_method
;
Olex2 1.2-alpha
(compiled 2018.02.02 svn.r3481 for OlexSys, GUI svn.r5467)
;
_audit_update_record
;
2019-12-24 deposited with the CCDC.	2020-09-21 downloaded from the CCDC.
;
_cell_angle_alpha 90
_cell_angle_beta 107.908(2)
_cell_angle_gamma 90
_cell_formula_units_Z 4
_cell_length_a 13.2419(7)
_cell_length_b 15.4637(7)
_cell_length_c 18.8598(9)
_cell_measurement_reflns_used 6535
_cell_measurement_temperature 173.15
_cell_measurement_theta_max 22.528
_cell_measurement_theta_min 3.091
_cell_volume 3674.8(3)
_computing_cell_refinement 'SAINT V8.38A (?, 2016)'
_computing_data_reduction 'SAINT V8.38A (?, 2016)'
_computing_molecular_graphics 'Olex2 (Dolomanov et al., 2009)'
_computing_publication_material 'Olex2 (Dolomanov et al., 2009)'
_computing_structure_refinement 'ShelXL (Sheldrick, 2015)'
_diffrn_ambient_temperature 173.15
_diffrn_measured_fraction_theta_full 0.998
_diffrn_measured_fraction_theta_max 0.998
_diffrn_measurement_device_type 'Bruker P4'
_diffrn_radiation_type MoK\a
_diffrn_radiation_wavelength 0.71076
_diffrn_reflns_av_R_equivalents 0.1683
_diffrn_reflns_av_unetI/netI 0.1340
_diffrn_reflns_Laue_measured_fraction_full 0.998
_diffrn_reflns_Laue_measured_fraction_max 0.998
_diffrn_reflns_limit_h_max 16
_diffrn_reflns_limit_h_min -16
_diffrn_reflns_limit_k_max 19
_diffrn_reflns_limit_k_min -19
_diffrn_reflns_limit_l_max 23
_diffrn_reflns_limit_l_min -23
_diffrn_reflns_number 54100
_diffrn_reflns_point_group_measured_fraction_full 0.998
_diffrn_reflns_point_group_measured_fraction_max 0.998
_diffrn_reflns_theta_full 25.243
_diffrn_reflns_theta_max 26.373
_diffrn_reflns_theta_min 3.290
_exptl_absorpt_coefficient_mu 0.749
_exptl_absorpt_correction_T_max 0.7456
_exptl_absorpt_correction_T_min 0.6745
_exptl_absorpt_correction_type multi-scan
_exptl_absorpt_process_details
'SADABS-2016/2 (Bruker,2016/2) was used for absorption correction. wR2(int) was 0.0830 before and 0.0735 after correction. The Ratio of minimum to maximum transmission is 0.9046. The \l/2 correction factor is Not present.'
_exptl_crystal_colour colourless
_exptl_crystal_colour_primary colourless
_exptl_crystal_density_diffrn 1.335
_exptl_crystal_description block
_exptl_crystal_F_000 1512
_exptl_crystal_size_max 0.293
_exptl_crystal_size_mid 0.234
_exptl_crystal_size_min 0.051
_platon_squeeze_details
;
TITL huj4_0m   P 1 21/n 1   R = 0.09
CELL   13.2419   15.4637   18.8598     90.00    107.91     90.00
SPGR P21/n
# Solvent Accessible Volume =       873
# Electrons Found in S.A.V. =       221
# Note: Atoms in Void as Cxxx and Qxxx all others
C101 0.046 0.643 0.955 !       2.18 eA-3
C102 0.969 0.456 0.065 !       2.05 eA-3
C103 1.001 0.657 0.933 !       2.03 eA-3
C104 0.483 0.099 0.577 !       1.99 eA-3
C105 0.424 0.817 0.426 !       1.99 eA-3
C106 0.894 0.598 0.751 !       1.95 eA-3
C107 0.452 0.850 0.380 !       1.93 eA-3
C108 0.079 0.352 0.034 !       1.86 eA-3
C109 0.828 0.557 0.767 !       1.79 eA-3
C110 0.969 0.595 0.889 !       1.75 eA-3
C111 0.518 0.204 0.592 !       1.74 eA-3
C112 0.907 0.571 0.718 !       1.69 eA-3
C113 0.543 0.241 0.542 !       1.69 eA-3
C114 0.531 0.221 0.639 !       1.69 eA-3
C115 0.440 0.855 0.418 !       1.69 eA-3
C116 0.619 0.098 0.673 !       1.60 eA-3
C117 0.926 0.720 0.891 !       1.57 eA-3
C118 0.563 0.155 0.671 !       1.52 eA-3
C119 0.515 0.098 0.549 !       1.51 eA-3
Q120 0.835 0.461 0.836 !       1.49 eA-3
C121 0.187 0.374 0.237 !       1.45 eA-3
C122 0.797 0.531 0.749 !       1.42 eA-3
C123 0.373 0.846 0.415 !       1.42 eA-3
C124 0.802 0.535 0.801 !       1.41 eA-3
C125 0.357 0.973 0.228 !       1.41 eA-3
C126 0.892 0.534 0.688 !       1.41 eA-3
C127 0.343 0.816 0.443 !       1.40 eA-3
C128 0.248 0.935 0.263 !       1.40 eA-3
C129 0.332 0.927 0.202 !       1.37 eA-3
C130 0.943 0.421 0.058 !       1.36 eA-3
C131 0.624 0.024 0.669 !       1.36 eA-3
Q132 0.111 0.330 0.814 !       1.32 eA-3
C133 0.017 0.385 0.161 !       1.31 eA-3
C134 0.658 0.010 0.712 !       1.30 eA-3
C135 0.451 0.958 0.454 !       1.29 eA-3
C136 0.972 0.535 0.895 !       1.28 eA-3
Q137 0.344 0.141 0.232 !       1.27 eA-3
C138 0.969 0.606 0.769 !       1.26 eA-3
Q139 0.973 0.249 0.062 !       1.26 eA-3
C140 0.841 0.523 0.774 !       1.25 eA-3
C141 0.751 0.638 0.751 !       1.25 eA-3
C142 0.702 0.975 0.729 !       1.25 eA-3
Q143 0.485 0.919 0.595 !       1.25 eA-3
Q144 0.514 0.952 0.373 !       1.25 eA-3
C145 0.158 0.277 0.170 !       1.24 eA-3
C146 0.532 0.196 0.702 !       1.23 eA-3
C147 0.142 0.381 0.013 !       1.23 eA-3
Q148 0.469 0.715 0.228 !       1.22 eA-3
C149 0.844 0.656 0.808 !       1.21 eA-3
C150 0.098 0.262 0.066 !       1.21 eA-3
C151 0.609 0.082 0.516 !       1.21 eA-3
C152 0.063 0.393 0.187 !       1.21 eA-3
Q153 0.485 0.923 0.292 !       1.20 eA-3
C154 0.405 0.191 0.497 !       1.20 eA-3
Q155 0.563 0.807 0.409 !       1.20 eA-3
C156 0.077 0.453 0.205 !       1.20 eA-3
C157 0.376 0.878 0.439 !       1.19 eA-3
Q158 0.202 0.574 0.210 !       1.18 eA-3
C159 0.705 0.536 0.784 !       1.17 eA-3
C160 0.657 0.055 0.641 !       1.16 eA-3
C161 0.909 0.651 0.777 !       1.16 eA-3
C162 0.596 0.865 0.522 !       1.15 eA-3
Q163 0.216 0.219 0.167 !       1.15 eA-3
C164 0.017 0.364 0.182 !       1.14 eA-3
C165 0.593 0.084 0.597 !       1.13 eA-3
Q166 0.404 0.579 0.391 !       1.13 eA-3
C167 0.314 0.894 0.361 !       1.12 eA-3
Q168 0.174 0.575 0.292 !       1.12 eA-3
C169 0.128 0.284 0.097 !       1.12 eA-3
Q170 0.220 0.373 0.776 !       1.11 eA-3
Q171 0.798 0.263 0.110 !       1.11 eA-3
Q172 1.001 0.492 0.154 !       1.11 eA-3
C173 0.890 0.515 0.751 !       1.11 eA-3
Q174 0.238 0.331 0.202 !       1.10 eA-3
C175 0.345 0.712 0.376 !       1.10 eA-3
C176 0.655 0.288 0.624 !       1.10 eA-3
Q177 0.562 0.015 0.090 !       1.10 eA-3
C178 0.469 0.053 0.513 !       1.10 eA-3
Q179 0.612 0.331 0.404 !       1.09 eA-3
Q180 0.700 0.716 0.339 !       1.09 eA-3
Q181 0.029 0.600 0.364 !       1.09 eA-3
Q182 0.141 0.827 0.796 !       1.09 eA-3
C183 0.109 0.236 0.137 !       1.09 eA-3
Q184 0.374 0.161 0.433 !       1.09 eA-3
C185 0.930 0.512 0.714 !       1.08 eA-3
C186 0.031 0.541 0.982 !       1.08 eA-3
Q187 0.204 0.926 0.297 !       1.07 eA-3
Q188 0.535 0.037 0.802 !       1.07 eA-3
Q189 0.310 0.807 0.637 !       1.07 eA-3
Q190 0.827 0.641 0.376 !       1.07 eA-3
C191 0.406 0.744 0.315 !       1.06 eA-3
Q192 0.735 0.339 0.660 !       1.06 eA-3
Q193 0.706 0.593 0.857 !       1.05 eA-3
Q194 0.672 0.639 0.629 !       1.05 eA-3
Q195 0.048 0.155 0.554 !       1.05 eA-3
Q196 0.655 0.908 0.565 !       1.04 eA-3
Q197 0.687 0.924 0.595 !       1.04 eA-3
C198 0.578 0.015 0.471 !       1.04 eA-3
C199 0.656 0.070 0.592 !       1.04 eA-3
;
_refine_diff_density_max 0.478
_refine_diff_density_min -0.525
_refine_diff_density_rms 0.092
_refine_ls_extinction_method none
_refine_ls_goodness_of_fit_ref 1.005
_refine_ls_hydrogen_treatment constr
_refine_ls_matrix_type full
_refine_ls_number_parameters 432
_refine_ls_number_reflns 7503
_refine_ls_number_restraints 30
_refine_ls_restrained_S_all 1.018
_refine_ls_R_factor_all 0.1422
_refine_ls_R_factor_gt 0.0685
_refine_ls_shift/su_max 0.001
_refine_ls_shift/su_mean 0.000
_refine_ls_structure_factor_coef Fsqd
_refine_ls_weighting_details 'w=1/[\s^2^(Fo^2^)+(0.0806P)^2^] where P=(Fo^2^+2Fc^2^)/3'
_refine_ls_weighting_scheme calc
_refine_ls_wR_factor_gt 0.1391
_refine_ls_wR_factor_ref 0.1636
_reflns_Friedel_coverage 0.000
_reflns_number_gt 4149
_reflns_number_total 7503
_reflns_threshold_expression 'I > 2\s(I)'
_cod_data_source_file d0ce01178a2.cif
_cod_data_source_block huj4_0m_sq
_cod_database_code 7241282
_shelx_shelxl_version_number 2014/7
_shelx_space_group_comment
;
The symmetry employed for this shelxl refinement is uniquely defined
by the following loop, which should always be used as a source of
symmetry information in preference to the above space-group names.
They are only intended as comments.
;
_shelx_estimated_absorpt_t_max 0.963
_shelx_estimated_absorpt_t_min 0.810
_olex2_refinement_description
;
1. Fixed Uiso
 At 1.2 times of:
  All C(H) groups
 At 1.5 times of:
  All C(H,H,H) groups, All O(H) groups, All O(H,H) groups
2. Uiso/Uaniso restraints and constraints
Uanis(C15) \\sim Ueq, Uanis(C14) \\sim Ueq: with sigma of 0.001 and sigma for
terminal atoms of 0.002
3. Rigid body (RIGU) restrains
 C13, N1, C15, C14
 with sigma for 1-2 distances of 0.001 and sigma for 1-3 distances of 0.001
4.a Riding coordinates:
 O9(H9A,H9B)
4.b Free rotating group:
 O14(H14D,H14E)
4.c Aromatic/amide H refined with riding coordinates:
 C7(H7), C8(H8), C13(H13), C16(H16), C19(H19), C20(H20), C23(H23), C24(H24),
 C25(H25), C28(H28), C29(H29)
4.d Idealised Me refined as rotating group:
 C14(H14A,H14B,H14C), C15(H15A,H15B,H15C), C17(H17A,H17B,H17C), C18(H18A,H18B,
 H18C)
4.e Idealised tetrahedral OH refined as rotating group:
 O11(H11)
;
_platon_squeeze_void_probe_radius 1.20
_olex2_submission_special_instructions 'No special instructions were received'

loop_
_space_group_symop_operation_xyz
'x, y, z'
'-x+1/2, y+1/2, -z+1/2'
'-x, -y, -z'
'x-1/2, -y-1/2, z-1/2'

loop_
_atom_site_label
_atom_site_type_symbol
_atom_site_fract_x
_atom_site_fract_y
_atom_site_fract_z
_atom_site_U_iso_or_equiv
_atom_site_adp_type
_atom_site_occupancy
_atom_site_site_symmetry_order
_atom_site_calc_flag
_atom_site_refinement_flags_posn
_atom_site_refinement_flags_adp
_atom_site_refinement_flags_occupancy
_atom_site_disorder_assembly
_atom_site_disorder_group
Mn1 Mn 0.71252(5) 0.42690(4) 0.20143(4) 0.0188(2) Uani 1 1 d . . . . .
Mn2 Mn 0.69257(6) 0.65640(4) 0.27459(4) 0.0229(2) Uani 1 1 d . . . . .
O1 O 0.7886(2) 0.29183(19) 0.26003(16) 0.0242(8) Uani 1 1 d . . . . .
O2 O 0.8472(3) 0.41640(19) 0.31284(17) 0.0290(8) Uani 1 1 d . . . . .
O3 O 0.7899(2) 0.07325(18) 0.31452(16) 0.0229(7) Uani 1 1 d . . . . .
O4 O 0.6781(3) -0.0051(2) 0.3517(2) 0.0373(9) Uani 1 1 d . . . . .
O5 O 0.6048(2) 0.4239(2) 0.26490(17) 0.0267(8) Uani 1 1 d . . . . .
O6 O 0.6660(2) 0.5427(2) 0.33257(18) 0.0289(8) Uani 1 1 d . . . . .
O7 O 0.5232(3) 0.6577(2) 0.21957(19) 0.0380(9) Uani 1 1 d . . . . .
O8 O 0.8665(3) 0.6540(2) 0.3204(2) 0.0381(9) Uani 1 1 d . . . . .
O9 O 0.6803(3) 0.7228(2) 0.37292(18) 0.0406(9) Uani 1 1 d . . . . .
H9A H 0.7353 0.7520 0.3949 0.061 Uiso 1 1 d R . . . .
H9B H 0.6781 0.6940 0.4104 0.061 Uiso 1 1 d R . . . .
O10 O 0.2761(3) 0.3677(2) 0.4926(2) 0.0394(9) Uani 1 1 d . . . . .
O11 O 0.2519(3) 0.5100(2) 0.4857(2) 0.0410(9) Uani 1 1 d . . . . .
H11 H 0.2073 0.4983 0.5078 0.062 Uiso 1 1 calc GR . . . .
O12 O 1.1679(3) 0.1540(2) 0.60569(18) 0.0368(9) Uani 1 1 d . . . . .
O13 O 1.0298(3) 0.0710(3) 0.5920(2) 0.0526(11) Uani 1 1 d . . . . .
N1 N 0.3696(4) 0.6089(3) 0.1397(3) 0.0588(13) Uani 1 1 d . U . . .
N2 N 1.0323(3) 0.7094(3) 0.3433(3) 0.0421(12) Uani 1 1 d . . . . .
C1 C 0.8418(3) 0.3358(3) 0.3153(2) 0.0204(10) Uani 1 1 d . . . . .
C2 C 0.8997(3) 0.2875(3) 0.3855(2) 0.0201(10) Uani 1 1 d . . . . .
C3 C 0.8453(3) 0.2260(3) 0.4144(2) 0.0157(10) Uani 1 1 d . . . . .
C4 C 0.7281(3) 0.2226(3) 0.3898(2) 0.0161(10) Uani 1 1 d . . . . .
C5 C 0.6679(4) 0.1478(3) 0.3639(2) 0.0213(11) Uani 1 1 d . . . . .
C6 C 0.7151(4) 0.0675(3) 0.3437(2) 0.0214(11) Uani 1 1 d . . . . .
C7 C 0.5580(4) 0.1497(3) 0.3495(3) 0.0319(13) Uani 1 1 d . . . . .
H7 H 0.5181 0.0982 0.3346 0.038 Uiso 1 1 calc R . . . .
C8 C 0.5066(4) 0.2253(3) 0.3564(3) 0.0291(12) Uani 1 1 d . . . . .
H8 H 0.4318 0.2258 0.3461 0.035 Uiso 1 1 calc R . . . .
C9 C 0.5653(4) 0.3011(3) 0.3786(2) 0.0213(11) Uani 1 1 d . . . . .
C10 C 0.5075(4) 0.3824(3) 0.3853(3) 0.0212(11) Uani 1 1 d . . . . .
C11 C 0.5303(3) 0.4638(3) 0.3596(2) 0.0210(11) Uani 1 1 d . . . . .
C12 C 0.6066(4) 0.4772(3) 0.3157(3) 0.0222(11) Uani 1 1 d . . . . .
C13 C 0.4735(4) 0.6097(3) 0.1686(3) 0.0417(13) Uani 1 1 d . U . . .
H13 H 0.5131 0.5706 0.1487 0.050 Uiso 1 1 calc R . . . .
C14 C 0.3158(5) 0.5535(4) 0.0753(4) 0.0689(16) Uani 1 1 d . U . . .
H14A H 0.3688 0.5187 0.0615 0.103 Uiso 1 1 calc GR . . . .
H14B H 0.2775 0.5899 0.0330 0.103 Uiso 1 1 calc GR . . . .
H14C H 0.2655 0.5152 0.0886 0.103 Uiso 1 1 calc GR . . . .
C15 C 0.3043(5) 0.6701(5) 0.1657(4) 0.0821(19) Uani 1 1 d . U . . .
H15A H 0.2786 0.6423 0.2035 0.123 Uiso 1 1 calc GR . . . .
H15B H 0.2436 0.6880 0.1236 0.123 Uiso 1 1 calc GR . . . .
H15C H 0.3469 0.7209 0.1873 0.123 Uiso 1 1 calc GR . . . .
C16 C 0.9288(4) 0.7102(3) 0.3119(3) 0.0325(13) Uani 1 1 d . . . . .
H16 H 0.8993 0.7575 0.2801 0.039 Uiso 1 1 calc R . . . .
C17 C 1.1003(4) 0.7786(4) 0.3307(3) 0.0519(16) Uani 1 1 d . . . . .
H17A H 1.1528 0.7541 0.3094 0.078 Uiso 1 1 calc GR . . . .
H17B H 1.1370 0.8067 0.3782 0.078 Uiso 1 1 calc GR . . . .
H17C H 1.0568 0.8212 0.2962 0.078 Uiso 1 1 calc GR . . . .
C18 C 1.0835(5) 0.6396(4) 0.3925(4) 0.072(2) Uani 1 1 d . . . . .
H18A H 1.0427 0.6262 0.4266 0.108 Uiso 1 1 calc GR . . . .
H18B H 1.1556 0.6571 0.4213 0.108 Uiso 1 1 calc GR . . . .
H18C H 1.0868 0.5882 0.3629 0.108 Uiso 1 1 calc GR . . . .
C19 C 0.4749(4) 0.5372(3) 0.3726(3) 0.0305(12) Uani 1 1 d . . . . .
H19 H 0.4904 0.5924 0.3564 0.037 Uiso 1 1 calc R . . . .
C20 C 0.3992(4) 0.5304(3) 0.4082(3) 0.0291(12) Uani 1 1 d . . . . .
H20 H 0.3623 0.5805 0.4156 0.035 Uiso 1 1 calc R . . . .
C21 C 0.3762(4) 0.4511(3) 0.4334(3) 0.0230(11) Uani 1 1 d . . . . .
C22 C 0.2968(4) 0.4382(3) 0.4731(3) 0.0283(12) Uani 1 1 d . . . . .
C23 C 0.4314(3) 0.3788(3) 0.4216(2) 0.0228(11) Uani 1 1 d . . . . .
H23 H 0.4161 0.3244 0.4393 0.027 Uiso 1 1 calc R . . . .
C24 C 0.6750(3) 0.2980(3) 0.3967(2) 0.0208(10) Uani 1 1 d . . . . .
H24 H 0.7149 0.3490 0.4143 0.025 Uiso 1 1 calc R . . . .
C25 C 0.9045(4) 0.1747(3) 0.4737(2) 0.0196(11) Uani 1 1 d . . . . .
H25 H 0.8697 0.1308 0.4926 0.024 Uiso 1 1 calc R . . . .
C26 C 1.0126(4) 0.1865(3) 0.5054(2) 0.0229(11) Uani 1 1 d . . . . .
C27 C 1.0722(4) 0.1318(3) 0.5715(3) 0.0294(12) Uani 1 1 d . . . . .
C28 C 1.0631(4) 0.2510(3) 0.4785(3) 0.0312(12) Uani 1 1 d . . . . .
H28 H 1.1368 0.2607 0.5011 0.037 Uiso 1 1 calc R . . . .
C29 C 1.0069(4) 0.3014(3) 0.4189(3) 0.0282(12) Uani 1 1 d . . . . .
H29 H 1.0422 0.3457 0.4008 0.034 Uiso 1 1 calc R . . . .
O14 O 0.1071(3) 0.4894(3) 0.5527(2) 0.0504(11) Uani 1 1 d . . . . .
H14D H 0.1124 0.5156 0.5945 0.076 Uiso 1 1 d G . . . .
H14E H 0.0999 0.4341 0.5581 0.076 Uiso 1 1 d G . . . .

loop_
_atom_site_aniso_label
_atom_site_aniso_U_11
_atom_site_aniso_U_22
_atom_site_aniso_U_33
_atom_site_aniso_U_23
_atom_site_aniso_U_13
_atom_site_aniso_U_12
Mn1 0.0241(4) 0.0149(4) 0.0170(4) 0.0000(3) 0.0056(3) -0.0014(3)
Mn2 0.0278(4) 0.0183(4) 0.0237(4) -0.0017(3) 0.0093(3) -0.0036(3)
O1 0.0272(18) 0.0266(19) 0.0167(18) 0.0008(14) 0.0035(15) 0.0020(15)
O2 0.035(2) 0.0177(19) 0.029(2) 0.0055(15) 0.0012(16) -0.0026(15)
O3 0.0274(19) 0.0202(17) 0.0233(18) 0.0008(14) 0.0111(15) 0.0059(15)
O4 0.044(2) 0.0143(18) 0.063(3) -0.0017(17) 0.031(2) -0.0035(16)
O5 0.031(2) 0.0267(18) 0.0276(19) -0.0022(16) 0.0164(16) -0.0027(15)
O6 0.032(2) 0.0219(18) 0.035(2) -0.0010(15) 0.0136(16) -0.0074(16)
O7 0.033(2) 0.041(2) 0.039(2) -0.0066(18) 0.0098(17) -0.0017(17)
O8 0.026(2) 0.035(2) 0.049(2) 0.0011(18) 0.0050(18) -0.0041(17)
O9 0.062(3) 0.033(2) 0.027(2) -0.0057(16) 0.0148(18) -0.0091(18)
O10 0.044(2) 0.033(2) 0.053(2) 0.0044(18) 0.032(2) -0.0028(17)
O11 0.041(2) 0.038(2) 0.057(3) 0.0071(18) 0.035(2) 0.0121(18)
O12 0.039(2) 0.0285(19) 0.028(2) 0.0049(16) -0.0104(17) -0.0004(17)
O13 0.051(3) 0.050(3) 0.051(3) 0.033(2) 0.007(2) 0.003(2)
N1 0.0433(19) 0.063(2) 0.066(2) -0.007(2) 0.0103(17) -0.0001(17)
N2 0.031(3) 0.047(3) 0.046(3) 0.007(2) 0.009(2) 0.001(2)
C1 0.017(3) 0.024(3) 0.022(3) 0.002(2) 0.009(2) 0.001(2)
C2 0.026(3) 0.015(2) 0.015(3) -0.0028(19) 0.001(2) 0.003(2)
C3 0.021(2) 0.011(2) 0.016(2) -0.0044(18) 0.007(2) 0.0004(19)
C4 0.022(2) 0.012(2) 0.018(3) 0.0040(18) 0.012(2) 0.0042(19)
C5 0.023(3) 0.021(3) 0.022(3) 0.000(2) 0.011(2) -0.001(2)
C6 0.023(3) 0.024(3) 0.019(3) 0.000(2) 0.008(2) 0.005(2)
C7 0.038(3) 0.017(3) 0.047(3) -0.008(2) 0.021(3) -0.005(2)
C8 0.022(3) 0.022(3) 0.049(3) -0.006(2) 0.019(2) -0.003(2)
C9 0.029(3) 0.018(2) 0.022(3) -0.001(2) 0.015(2) -0.001(2)
C10 0.022(3) 0.019(2) 0.026(3) -0.002(2) 0.012(2) -0.002(2)
C11 0.019(3) 0.024(3) 0.020(3) 0.002(2) 0.006(2) 0.001(2)
C12 0.022(3) 0.018(3) 0.026(3) 0.006(2) 0.007(2) 0.005(2)
C13 0.0447(19) 0.033(3) 0.046(3) 0.008(2) 0.0129(17) 0.0003(18)
C14 0.062(2) 0.069(2) 0.070(2) -0.0067(16) 0.0133(15) -0.0036(16)
C15 0.073(2) 0.086(2) 0.088(2) -0.0100(17) 0.0251(17) 0.0113(16)
C16 0.029(3) 0.035(3) 0.030(3) -0.002(2) 0.004(2) 0.007(3)
C17 0.040(3) 0.065(4) 0.056(4) 0.001(3) 0.023(3) -0.007(3)
C18 0.054(4) 0.056(4) 0.094(6) 0.031(4) 0.007(4) 0.017(3)
C19 0.036(3) 0.020(3) 0.041(3) 0.003(2) 0.019(3) 0.001(2)
C20 0.034(3) 0.024(3) 0.038(3) -0.001(2) 0.024(3) 0.009(2)
C21 0.022(3) 0.024(3) 0.028(3) 0.001(2) 0.014(2) 0.004(2)
C22 0.027(3) 0.031(3) 0.030(3) 0.006(2) 0.013(2) 0.007(2)
C23 0.024(3) 0.019(3) 0.029(3) -0.001(2) 0.013(2) -0.003(2)
C24 0.022(3) 0.017(2) 0.025(3) -0.002(2) 0.010(2) -0.006(2)
C25 0.027(3) 0.017(2) 0.014(2) 0.0008(19) 0.006(2) -0.002(2)
C26 0.026(3) 0.022(3) 0.016(3) 0.003(2) 0.000(2) 0.003(2)
C27 0.037(3) 0.023(3) 0.024(3) -0.004(2) 0.004(3) 0.008(2)
C28 0.021(3) 0.032(3) 0.030(3) 0.001(2) -0.008(2) -0.008(2)
C29 0.029(3) 0.021(3) 0.031(3) 0.004(2) 0.003(2) -0.007(2)
O14 0.038(2) 0.062(3) 0.057(3) -0.028(2) 0.023(2) -0.005(2)

loop_
_atom_type_symbol
_atom_type_description
_atom_type_scat_dispersion_real
_atom_type_scat_dispersion_imag
_atom_type_scat_source
C C 0.0030 0.0020 'International Tables Vol C Tables 4.2.6.8 and 6.1.1.4'
H H 0.0000 0.0000 'International Tables Vol C Tables 4.2.6.8 and 6.1.1.4'
Mn Mn 0.3370 0.7280 'International Tables Vol C Tables 4.2.6.8 and 6.1.1.4'
N N 0.0060 0.0030 'International Tables Vol C Tables 4.2.6.8 and 6.1.1.4'
O O 0.0110 0.0060 'International Tables Vol C Tables 4.2.6.8 and 6.1.1.4'

loop_
_geom_angle_atom_site_label_1
_geom_angle_atom_site_label_2
_geom_angle_atom_site_label_3
_geom_angle
_geom_angle_site_symmetry_1
_geom_angle_site_symmetry_3
_geom_angle_publ_flag
O2 Mn1 O1 55.19(10) . . ?
O3 Mn1 O1 153.98(10) 2_655 . ?
O3 Mn1 O2 99.52(10) 2_655 . ?
O4 Mn1 O1 111.64(11) 2_655 . ?
O4 Mn1 O2 90.86(13) 2_655 . ?
O4 Mn1 O3 57.63(11) 2_655 2_655 ?
O5 Mn1 O1 88.94(11) . . ?
O5 Mn1 O2 87.15(12) . . ?
O5 Mn1 O3 96.39(11) . 2_655 ?
O5 Mn1 O4 153.23(12) . 2_655 ?
O12 Mn1 O1 81.30(11) 4_565 . ?
O12 Mn1 O2 131.89(12) 4_565 . ?
O12 Mn1 O3 118.85(12) 4_565 2_655 ?
O12 Mn1 O4 86.88(14) 4_565 2_655 ?
O12 Mn1 O5 113.98(13) 4_565 . ?
O3 Mn2 O1 106.22(11) 2_655 2_655 ?
O3 Mn2 O8 86.89(12) 2_655 . ?
O6 Mn2 O1 164.72(12) . 2_655 ?
O6 Mn2 O3 89.02(11) . 2_655 ?
O6 Mn2 O7 86.79(13) . . ?
O6 Mn2 O8 95.87(13) . . ?
O6 Mn2 O9 83.42(12) . . ?
O7 Mn2 O1 92.48(12) . 2_655 ?
O7 Mn2 O3 88.67(12) . 2_655 ?
O7 Mn2 O8 174.77(14) . . ?
O7 Mn2 O9 93.79(13) . . ?
O8 Mn2 O1 86.13(12) . 2_655 ?
O9 Mn2 O1 81.40(12) . 2_655 ?
O9 Mn2 O3 171.90(12) . 2_655 ?
O9 Mn2 O8 90.99(13) . . ?
Mn2 O1 Mn1 137.85(14) 2_645 . ?
C1 O1 Mn1 87.8(2) . . ?
C1 O1 Mn2 131.5(3) . 2_645 ?
C1 O2 Mn1 93.9(3) . . ?
Mn2 O3 Mn1 118.86(13) 2_645 2_645 ?
C6 O3 Mn1 90.4(3) . 2_645 ?
C6 O3 Mn2 130.8(3) . 2_645 ?
C6 O4 Mn1 92.1(3) . 2_645 ?
C12 O5 Mn1 123.8(3) . . ?
C12 O6 Mn2 135.5(3) . . ?
C13 O7 Mn2 126.4(4) . . ?
C16 O8 Mn2 126.6(3) . . ?
C27 O12 Mn1 104.1(3) . 4_666 ?
C13 N1 C14 121.6(5) . . ?
C13 N1 C15 120.4(5) . . ?
C15 N1 C14 117.7(5) . . ?
C16 N2 C17 121.9(5) . . ?
C16 N2 C18 120.8(5) . . ?
C18 N2 C17 117.3(5) . . ?
O1 C1 C2 117.5(4) . . ?
O2 C1 O1 122.0(4) . . ?
O2 C1 C2 120.5(4) . . ?
C3 C2 C1 119.7(4) . . ?
C29 C2 C1 119.8(4) . . ?
C29 C2 C3 120.5(4) . . ?
C2 C3 C4 121.2(4) . . ?
C25 C3 C2 117.9(4) . . ?
C25 C3 C4 120.5(4) . . ?
C5 C4 C3 124.5(4) . . ?
C24 C4 C3 117.0(4) . . ?
C24 C4 C5 118.3(4) . . ?
C4 C5 C6 122.5(4) . . ?
C7 C5 C4 119.7(4) . . ?
C7 C5 C6 117.5(4) . . ?
O3 C6 C5 119.6(4) . . ?
O4 C6 O3 119.9(4) . . ?
O4 C6 C5 120.4(4) . . ?
C8 C7 C5 121.0(4) . . ?
C7 C8 C9 119.6(4) . . ?
C8 C9 C10 118.5(4) . . ?
C24 C9 C8 119.2(4) . . ?
C24 C9 C10 122.2(4) . . ?
C11 C10 C9 123.4(4) . . ?
C23 C10 C9 118.5(4) . . ?
C23 C10 C11 118.1(4) . . ?
C10 C11 C12 124.1(4) . . ?
C19 C11 C10 118.6(4) . . ?
C19 C11 C12 117.2(4) . . ?
O5 C12 O6 125.7(4) . . ?
O5 C12 C11 118.0(4) . . ?
O6 C12 C11 116.3(4) . . ?
O7 C13 N1 124.6(6) . . ?
O8 C16 N2 125.3(5) . . ?
C20 C19 C11 121.3(4) . . ?
C19 C20 C21 120.6(4) . . ?
C20 C21 C22 124.1(4) . . ?
C20 C21 C23 118.4(4) . . ?
C23 C21 C22 117.5(4) . . ?
O10 C22 O11 123.3(5) . . ?
O10 C22 C21 122.6(4) . . ?
O11 C22 C21 114.1(4) . . ?
C10 C23 C21 123.0(4) . . ?
C9 C24 C4 121.9(4) . . ?
C26 C25 C3 121.5(4) . . ?
C25 C26 C27 119.4(4) . . ?
C28 C26 C25 119.4(4) . . ?
C28 C26 C27 121.2(4) . . ?
O12 C27 C26 116.8(4) . . ?
O13 C27 O12 121.9(5) . . ?
O13 C27 C26 121.3(5) . . ?
C26 C28 C29 120.4(4) . . ?
C2 C29 C28 120.2(4) . . ?

loop_
_geom_bond_atom_site_label_1
_geom_bond_atom_site_label_2
_geom_bond_distance
_geom_bond_site_symmetry_2
_geom_bond_publ_flag
Mn1 O1 2.432(3) . ?
Mn1 O2 2.306(3) . ?
Mn1 O3 2.282(3) 2_655 ?
Mn1 O4 2.258(3) 2_655 ?
Mn1 O5 2.126(3) . ?
Mn1 O12 2.126(3) 4_565 ?
Mn2 O1 2.230(3) 2_655 ?
Mn2 O3 2.185(3) 2_655 ?
Mn2 O6 2.156(3) . ?
Mn2 O7 2.163(3) . ?
Mn2 O8 2.197(3) . ?
Mn2 O9 2.169(3) . ?
O1 Mn2 2.230(3) 2_645 ?
O1 C1 1.262(5) . ?
O2 C1 1.250(5) . ?
O3 Mn1 2.282(3) 2_645 ?
O3 Mn2 2.185(3) 2_645 ?
O3 C6 1.275(5) . ?
O4 Mn1 2.258(3) 2_645 ?
O4 C6 1.253(5) . ?
O5 C12 1.257(5) . ?
O6 C12 1.262(5) . ?
O7 C13 1.233(6) . ?
O8 C16 1.241(6) . ?
O10 C22 1.208(5) . ?
O11 C22 1.316(5) . ?
O12 Mn1 2.126(3) 4_666 ?
O12 C27 1.280(6) . ?
O13 C27 1.218(6) . ?
N1 C13 1.316(7) . ?
N1 C14 1.478(7) . ?
N1 C15 1.464(8) . ?
N2 C16 1.316(6) . ?
N2 C17 1.463(6) . ?
N2 C18 1.450(7) . ?
C1 C2 1.507(6) . ?
C2 C3 1.401(6) . ?
C2 C29 1.382(6) . ?
C3 C4 1.478(6) . ?
C3 C25 1.398(6) . ?
C4 C5 1.406(6) . ?
C4 C24 1.388(6) . ?
C5 C6 1.491(6) . ?
C5 C7 1.395(6) . ?
C7 C8 1.378(6) . ?
C8 C9 1.398(6) . ?
C9 C10 1.497(6) . ?
C9 C24 1.387(6) . ?
C10 C11 1.415(6) . ?
C10 C23 1.383(6) . ?
C11 C12 1.505(6) . ?
C11 C19 1.414(6) . ?
C19 C20 1.370(6) . ?
C20 C21 1.382(6) . ?
C21 C22 1.480(6) . ?
C21 C23 1.391(6) . ?
C25 C26 1.384(6) . ?
C26 C27 1.513(6) . ?
C26 C28 1.379(6) . ?
C28 C29 1.383(6) . ?

loop_
_geom_torsion_atom_site_label_1
_geom_torsion_atom_site_label_2
_geom_torsion_atom_site_label_3
_geom_torsion_atom_site_label_4
_geom_torsion
_geom_torsion_site_symmetry_1
_geom_torsion_site_symmetry_2
_geom_torsion_site_symmetry_3
_geom_torsion_site_symmetry_4
_geom_torsion_publ_flag
Mn1 O1 C1 O2 -10.9(4) . . . . ?
Mn1 O1 C1 C2 169.1(4) . . . . ?
Mn1 O2 C1 O1 11.5(4) . . . . ?
Mn1 O2 C1 C2 -168.5(4) . . . . ?
Mn1 O3 C6 O4 1.1(4) 2_645 . . . ?
Mn1 O3 C6 C5 -175.1(4) 2_645 . . . ?
Mn1 O4 C6 O3 -1.2(4) 2_645 . . . ?
Mn1 O4 C6 C5 175.1(4) 2_645 . . . ?
Mn1 O5 C12 O6 5.5(6) . . . . ?
Mn1 O5 C12 C11 -176.0(3) . . . . ?
Mn1 O12 C27 O13 -6.1(6) 4_666 . . . ?
Mn1 O12 C27 C26 172.2(3) 4_666 . . . ?
Mn2 O1 C1 O2 152.1(3) 2_645 . . . ?
Mn2 O1 C1 C2 -27.9(6) 2_645 . . . ?
Mn2 O3 C6 O4 131.2(4) 2_645 . . . ?
Mn2 O3 C6 C5 -45.1(6) 2_645 . . . ?
Mn2 O6 C12 O5 58.2(6) . . . . ?
Mn2 O6 C12 C11 -120.3(4) . . . . ?
Mn2 O7 C13 N1 175.5(4) . . . . ?
Mn2 O8 C16 N2 176.0(4) . . . . ?
O1 C1 C2 C3 -49.9(6) . . . . ?
O1 C1 C2 C29 127.2(5) . . . . ?
O2 C1 C2 C3 130.1(5) . . . . ?
O2 C1 C2 C29 -52.8(6) . . . . ?
C1 C2 C3 C4 -15.7(6) . . . . ?
C1 C2 C3 C25 171.8(4) . . . . ?
C1 C2 C29 C28 -173.1(4) . . . . ?
C2 C3 C4 C5 128.1(5) . . . . ?
C2 C3 C4 C24 -55.4(6) . . . . ?
C2 C3 C25 C26 2.9(6) . . . . ?
C3 C2 C29 C28 4.0(7) . . . . ?
C3 C4 C5 C6 -12.9(7) . . . . ?
C3 C4 C5 C7 173.3(4) . . . . ?
C3 C4 C24 C9 -176.9(4) . . . . ?
C3 C25 C26 C27 177.5(4) . . . . ?
C3 C25 C26 C28 0.8(7) . . . . ?
C4 C3 C25 C26 -169.6(4) . . . . ?
C4 C5 C6 O3 -34.3(6) . . . . ?
C4 C5 C6 O4 149.4(4) . . . . ?
C4 C5 C7 C8 3.5(7) . . . . ?
C5 C4 C24 C9 -0.2(6) . . . . ?
C5 C7 C8 C9 -0.4(7) . . . . ?
C6 C5 C7 C8 -170.6(4) . . . . ?
C7 C5 C6 O3 139.6(4) . . . . ?
C7 C5 C6 O4 -36.7(6) . . . . ?
C7 C8 C9 C10 179.7(4) . . . . ?
C7 C8 C9 C24 -3.0(7) . . . . ?
C8 C9 C10 C11 -137.2(5) . . . . ?
C8 C9 C10 C23 46.0(6) . . . . ?
C8 C9 C24 C4 3.3(7) . . . . ?
C9 C10 C11 C12 6.6(7) . . . . ?
C9 C10 C11 C19 -176.4(4) . . . . ?
C9 C10 C23 C21 177.4(4) . . . . ?
C10 C9 C24 C4 -179.5(4) . . . . ?
C10 C11 C12 O5 42.2(6) . . . . ?
C10 C11 C12 O6 -139.2(4) . . . . ?
C10 C11 C19 C20 -1.1(7) . . . . ?
C11 C10 C23 C21 0.5(7) . . . . ?
C11 C19 C20 C21 1.0(8) . . . . ?
C12 C11 C19 C20 176.1(4) . . . . ?
C14 N1 C13 O7 175.9(5) . . . . ?
C15 N1 C13 O7 2.6(9) . . . . ?
C17 N2 C16 O8 -179.6(5) . . . . ?
C18 N2 C16 O8 0.0(8) . . . . ?
C19 C11 C12 O5 -134.9(4) . . . . ?
C19 C11 C12 O6 43.8(6) . . . . ?
C19 C20 C21 C22 179.2(5) . . . . ?
C19 C20 C21 C23 -0.1(7) . . . . ?
C20 C21 C22 O10 177.8(5) . . . . ?
C20 C21 C22 O11 -2.9(7) . . . . ?
C20 C21 C23 C10 -0.6(7) . . . . ?
C22 C21 C23 C10 180.0(4) . . . . ?
C23 C10 C11 C12 -176.6(4) . . . . ?
C23 C10 C11 C19 0.4(7) . . . . ?
C23 C21 C22 O10 -2.8(7) . . . . ?
C23 C21 C22 O11 176.5(4) . . . . ?
C24 C4 C5 C6 170.6(4) . . . . ?
C24 C4 C5 C7 -3.2(6) . . . . ?
C24 C9 C10 C11 45.5(7) . . . . ?
C24 C9 C10 C23 -131.2(5) . . . . ?
C25 C3 C4 C5 -59.7(6) . . . . ?
C25 C3 C4 C24 116.9(4) . . . . ?
C25 C26 C27 O12 -169.6(4) . . . . ?
C25 C26 C27 O13 8.7(7) . . . . ?
C25 C26 C28 C29 -2.2(7) . . . . ?
C26 C28 C29 C2 -0.2(7) . . . . ?
C27 C26 C28 C29 -178.8(4) . . . . ?
C28 C26 C27 O12 7.0(7) . . . . ?
C28 C26 C27 O13 -174.7(5) . . . . ?
C29 C2 C3 C4 167.2(4) . . . . ?
C29 C2 C3 C25 -5.3(6) . . . . ?

loop_
_platon_squeeze_void_nr
_platon_squeeze_void_average_x
_platon_squeeze_void_average_y
_platon_squeeze_void_average_z
_platon_squeeze_void_volume
_platon_squeeze_void_count_electrons
_platon_squeeze_void_content
1 0.000 0.500 0.000 436 111 ' '
2 0.500 1.000 0.500 436 111 ' '
